data_1520731
loop_
_publ_author_name
'Hauge, Sverre'
'Janickis, Vitalijus'
'Maroy, Kjartan'

_publ_section_title
;
 Crystal Structures of Phenyltrimethylammonium Salts of
 Tetrabromoselenate(II) Bromide, [C6H5(CH3)3N]2[SeBr4].[C6H5(CH3)3N]Br and
 a Mixed Tetra(bromo/chloro)selenate(II).
;
_journal_name_full 'Acta Chemica Scandinavica'
_journal_page_first 441
_journal_page_last 444
_journal_paper_doi 10.3891/acta.chem.scand.52-0441
_journal_volume 52
_journal_year 1998
_chemical_formula_sum 'C27 H42 Br2.9 Cl2.1 N3 Se'
_chemical_formula_weight 792.89
_space_group_IT_number 19
_symmetry_cell_setting orthorhombic
_symmetry_Int_Tables_number 19
_symmetry_space_group_name_Hall 'P 2ac 2ab'
_symmetry_space_group_name_H-M 'P 21 21 21'
_cell_angle_alpha 90
_cell_angle_beta 90
_cell_angle_gamma 90
_cell_formula_units_Z 4
_cell_length_a 8.998(2)
_cell_length_b 13.787(3)
_cell_length_c 25.570(5)
_cell_volume 3172.1(12)
_diffrn_ambient_temperature 112
_diffrn_radiation_probe x-ray
_diffrn_radiation_type MoK\a
_diffrn_radiation_wavelength 0.71069
_exptl_absorpt_coefficient_mu 5.01
_exptl_crystal_density_diffrn 1.660
_exptl_crystal_density_meas 1.64
_exptl_crystal_F_000 1583
_refine_ls_goodness_of_fit_ref 0.995
_refine_ls_number_parameters 344
_refine_ls_number_reflns 2566
_refine_ls_R_factor_gt 0.0678
_refine_ls_wR_factor_gt 0.0979
_cod_data_source_file Acta-Chem-Scand-1998-52-441-444-2.cif
_cod_data_source_block 2
_cod_original_cell_volume 3172.1(11)
_cod_database_code 1520731

loop_
_symmetry_equiv_pos_site_id
_symmetry_equiv_pos_as_xyz
1 x,y,z
2 1/2-x,-y,1/2+z
3 1/2+x,1/2-y,-z
4 -x,1/2+y,1/2-z

loop_
_atom_site_label
_atom_site_type_symbol
_atom_site_thermal_displace_type
_atom_site_fract_x
_atom_site_fract_y
_atom_site_fract_z
_atom_site_occupancy
_atom_site_U_iso_or_equiv
_atom_site_calc_flag
_atom_site_refinement_flags
_atom_site_disorder_assembly
_atom_site_disorder_group
N1 N Uiso 0.3783(10) 1.3042(7) 0.8570(3) 1.000 0.028(2) . . . .
C11 C Uiso 0.4584(14) 1.2524(9) 0.8136(4) 1.000 0.047(4) . . . .
C12 C Uiso 0.4067(14) 1.4106(8) 0.8488(4) 1.000 0.039(3) . . . .
C13 C Uiso 0.2138(14) 1.2885(11) 0.8526(6) 1.000 0.057(4) . . . .
C14 C Uiso 0.4314(12) 1.2694(8) 0.9092(4) 1.000 0.028(3) . . . .
C15 C Uiso 0.4871(12) 1.3332(8) 0.9450(4) 1.000 0.025(3) . . . .
C16 C Uiso 0.5442(14) 1.2952(9) 0.9925(4) 1.000 0.036(3) . . . .
C17 C Uiso 0.5399(15) 1.1972(10) 1.0026(5) 1.000 0.048(4) . . . .
C18 C Uiso 0.4847(12) 1.1345(9) 0.9647(5) 1.000 0.035(3) . . . .
C19 C Uiso 0.4283(13) 1.1701(8) 0.9190(4) 1.000 0.033(3) . . . .
N2 N Uiso 0.8644(9) 0.8708(6) 0.9644(3) 1.000 0.025(2) . . . .
C21 C Uiso 0.7320(13) 0.8153(8) 0.9830(4) 1.000 0.034(3) . . . .
C22 C Uiso 0.9348(12) 0.8152(8) 0.9202(4) 1.000 0.031(3) . . . .
C23 C Uiso 0.8103(13) 0.9658(8) 0.9450(4) 1.000 0.034(3) . . . .
C24 C Uiso 0.9789(12) 0.8887(8) 1.0071(4) 1.000 0.026(3) . . . .
C25 C Uiso 0.9507(13) 0.8624(8) 1.0580(4) 1.000 0.028(3) . . . .
C26 C Uiso 1.0595(11) 0.8773(8) 1.0956(4) 1.000 0.029(3) . . . .
C27 C Uiso 1.1929(12) 0.9198(8) 1.0828(5) 1.000 0.031(3) . . . .
C28 C Uiso 1.2177(12) 0.9474(8) 1.0315(4) 1.000 0.027(3) . . . .
C29 C Uiso 1.1129(12) 0.9337(7) 0.9931(4) 1.000 0.028(3) . . . .
N3 N Uiso -0.1214(10) 1.1753(6) 0.7257(3) 1.000 0.026(2) . . . .
C31 C Uiso 0.0290(15) 1.1936(12) 0.7064(6) 1.000 0.074(6) . . . .
C32 C Uiso -0.2366(15) 1.2100(12) 0.6879(5) 1.000 0.078(6) . . . .
C33 C Uiso -0.1376(17) 1.0678(8) 0.7286(5) 1.000 0.052(4) . . . .
C34 C Uiso -0.1424(11) 1.2239(7) 0.7778(4) 1.000 0.018(2) . . . .
C35 C Uiso -0.1337(12) 1.3238(7) 0.7797(4) 1.000 0.022(2) . . . .
C36 C Uiso -0.1481(11) 1.3709(8) 0.8268(4) 1.000 0.030(3) . . . .
C37 C Uiso -0.1677(12) 1.3203(9) 0.8723(4) 1.000 0.026(3) . . . .
C38 C Uiso -0.1758(16) 1.2185(9) 0.8705(4) 1.000 0.042(4) . . . .
C39 C Uiso -0.1625(13) 1.1695(8) 0.8229(4) 1.000 0.030(3) . . . .
Br2 Br Uiso 0.6714(2) 0.89550(10) 0.80600(10) 0.810 0.0400(10) . . . .
Br3 Br Uiso 0.1372(2) 1.01150(10) 0.83880(10) 0.640 0.0370(10) . . . .
Br4 Br Uiso 0.3956(2) 1.05380(10) 0.73450(10) 0.540 0.0420(10) . . . .
Se Se Uiso 0.40420(10) 0.95800(10) 0.82070(10) 1.000 0.0260(10) . . . .
Br1 Br Uiso 0.4023(2) 0.87460(10) 0.90600(10) 0.410 0.0340(10) . . . .
Cl1 Cl Uiso 0.4023(2) 0.87460(10) 0.90600(10) 0.590 0.0340(10) . . . .
Cl2 Cl Uiso 0.6714(2) 0.89550(10) 0.80600(10) 0.190 0.0400(10) . . . .
Cl3 Cl Uiso 0.1372(2) 1.01150(10) 0.83880(10) 0.360 0.0370(10) . . . .
Cl4 Cl Uiso 0.3956(2) 1.05380(10) 0.73450(10) 0.460 0.0420(10) . . . .
Br5 Br Uiso 0.5883(2) 0.96870(10) 1.08550(10) 0.480 0.0270(10) . . . .
Cl5 Cl Uiso 0.5883(2) 0.96870(10) 1.08550(10) 0.520 0.0270(10) . . . .

loop_
_geom_angle_atom_site_label_1
_geom_angle_atom_site_label_2
_geom_angle_atom_site_label_3
_geom_angle
_geom_angle_site_symmetry_1
_geom_angle_site_symmetry_2
_geom_angle_site_symmetry_3
_geom_angle_publ_flag
C11 N1 C12 106.2(8) . . . yes
C11 N1 C13 110.4(9) . . . yes
C11 N1 C14 110.7(8) . . . yes
C12 N1 C13 107.3(9) . . . yes
C12 N1 C14 112.5(8) . . . yes
C13 N1 C14 109.6(9) . . . yes
C21 N2 C24 113.3(8) . . . yes
C21 N2 C22 108.3(8) . . . yes
C21 N2 C23 107.3(8) . . . yes
C23 N2 C24 108.6(8) . . . yes
C22 N2 C23 109.7(8) . . . yes
C22 N2 C24 109.7(8) . . . yes
C31 N3 C32 111.6(9) . . . yes
C31 N3 C34 109.8(9) . . . yes
C32 N3 C33 106.4(10) . . . yes
C31 N3 C33 106.2(10) . . . yes
C33 N3 C34 112.8(8) . . . yes
C32 N3 C34 110.1(9) . . . yes
N1 C14 C19 118.0(9) . . . yes
N1 C14 C15 120.6(10) . . . yes
C15 C14 C19 121.4(10) . . . no
C14 C15 C16 118.0(10) . . . no
C15 C16 C17 120.9(11) . . . no
C16 C17 C18 119.3(12) . . . no
C17 C18 C19 120.4(12) . . . no
C14 C19 C18 120.0(10) . . . no
N2 C24 C25 120.8(9) . . . yes
N2 C24 C29 118.1(9) . . . yes
C25 C24 C29 121.1(10) . . . no
C24 C25 C26 119.1(10) . . . no
C25 C26 C27 120.9(10) . . . no
C26 C27 C28 118.9(10) . . . no
C27 C28 C29 121.9(10) . . . no
C24 C29 C28 117.9(9) . . . no
N3 C34 C35 118.0(9) . . . yes
N3 C34 C39 120.8(9) . . . yes
C35 C34 C39 121.2(10) . . . no
C34 C35 C36 119.8(10) . . . no
C35 C36 C37 121.1(10) . . . no
C36 C37 C38 119.2(10) . . . no
C37 C38 C39 120.4(10) . . . no
C34 C39 C38 118.3(10) . . . no

loop_
_geom_bond_atom_site_label_1
_geom_bond_atom_site_label_2
_geom_bond_distance
_geom_bond_site_symmetry_1
_geom_bond_site_symmetry_2
_geom_bond_publ_flag
Br1 Se 2.466(3) . . yes
Br2 Se 2.582(2) . . yes
Br3 Se 2.555(2) . . yes
Br4 Se 2.571(3) . . yes
Se Cl3 2.555(2) . . yes
Se Cl1 2.466(3) . . yes
Se Cl2 2.582(2) . . yes
Se Cl4 2.571(3) . . yes
N1 C12 1.504(15) . . yes
N1 C11 1.504(14) . . yes
N1 C13 1.500(16) . . yes
N1 C14 1.497(13) . . yes
N2 C24 1.521(13) . . yes
N2 C23 1.483(14) . . yes
N2 C21 1.494(14) . . yes
N2 C22 1.505(13) . . yes
N3 C33 1.491(14) . . yes
N3 C32 1.496(16) . . yes
N3 C34 1.503(13) . . yes
N3 C31 1.462(16) . . yes
C14 C19 1.392(16) . . no
C14 C15 1.365(15) . . no
C15 C16 1.419(15) . . no
C16 C17 1.376(18) . . no
C17 C18 1.390(18) . . no
C18 C19 1.365(16) . . no
C24 C25 1.375(15) . . no
C24 C29 1.402(15) . . no
C25 C26 1.387(15) . . no
C26 C27 1.375(15) . . no
C27 C28 1.384(16) . . no
C28 C29 1.374(15) . . no
C34 C39 1.388(15) . . no
C34 C35 1.380(14) . . no
C35 C36 1.374(15) . . no
C36 C37 1.368(15) . . no
C37 C38 1.406(18) . . no
C38 C39 1.397(15) . . no

loop_
_geom_torsion_atom_site_label_1
_geom_torsion_atom_site_label_2
_geom_torsion_atom_site_label_3
_geom_torsion_atom_site_label_4
_geom_torsion
_geom_torsion_site_symmetry_1
_geom_torsion_site_symmetry_2
_geom_torsion_site_symmetry_3
_geom_torsion_site_symmetry_4
_geom_torsion_publ_flag
C11 N1 C14 C15 123.6(11) . . . . no
C11 N1 C14 C19 -53.6(13) . . . . no
C12 N1 C14 C15 5.0(14) . . . . no
C12 N1 C14 C19 -172.2(10) . . . . no
C13 N1 C14 C15 -114.4(12) . . . . no
C13 N1 C14 C19 68.4(13) . . . . no
C22 N2 C24 C25 -126.6(10) . . . . no
C21 N2 C24 C25 -5.5(14) . . . . no
C21 N2 C24 C29 175.2(9) . . . . no
C23 N2 C24 C29 -65.7(11) . . . . no
C22 N2 C24 C29 54.2(12) . . . . no
C23 N2 C24 C25 113.6(11) . . . . no
C31 N3 C34 C35 63.5(12) . . . . no
C32 N3 C34 C35 -59.8(12) . . . . no
C32 N3 C34 C39 123.4(11) . . . . no
C31 N3 C34 C39 -113.4(12) . . . . no
C33 N3 C34 C39 4.8(14) . . . . no
C33 N3 C34 C35 -178.4(10) . . . . no
C19 C14 C15 C16 0.9(16) . . . . no
N1 C14 C15 C16 -176.2(10) . . . . no
C15 C14 C19 C18 -1.5(17) . . . . no
N1 C14 C19 C18 175.7(10) . . . . no
C14 C15 C16 C17 -1.6(17) . . . . no
C15 C16 C17 C18 2.8(19) . . . . no
C16 C17 C18 C19 -3.3(18) . . . . no
C17 C18 C19 C14 2.7(17) . . . . no
N2 C24 C25 C26 178.1(9) . . . . no
C25 C24 C29 C28 2.4(16) . . . . no
C29 C24 C25 C26 -2.6(17) . . . . no
N2 C24 C29 C28 -178.3(9) . . . . no
C24 C25 C26 C27 1.5(17) . . . . no
C25 C26 C27 C28 -0.3(17) . . . . no
C26 C27 C28 C29 0.1(17) . . . . no
C27 C28 C29 C24 -1.2(16) . . . . no
N3 C34 C35 C36 -178.2(9) . . . . no
C39 C34 C35 C36 -1.3(16) . . . . no
N3 C34 C39 C38 177.6(10) . . . . no
C35 C34 C39 C38 0.8(17) . . . . no
C34 C35 C36 C37 1.5(16) . . . . no
C35 C36 C37 C38 -1.1(16) . . . . no
C36 C37 C38 C39 0.6(18) . . . . no
C37 C38 C39 C34 -0.5(19) . . . . no
